data_7050287
loop_
_publ_author_name
'Dainis Dakternieks'
'Jens Beckmann'
'Andrew Duthie'
'Fong Sheen Kuan'

_publ_section_title
;
Synthesis and Structures of New Alkylidene Double
Ladders. How Far Can The Layers Be Separated?
;
_journal_name_full 'New J.Chem.(Nouv.J.Chim.)'
_journal_year 2004
_chemical_formula_sum 'C107 H208 Cl8 O4 Si8 Sn8'
_chemical_formula_weight 3016.65
_space_group_IT_number 15
_symmetry_cell_setting monoclinic
_symmetry_space_group_name_Hall '-C 2yc'
_symmetry_space_group_name_H-M 'C 1 2/c 1'
_cell_angle_alpha 90
_cell_angle_beta 100.6874(15)
_cell_angle_gamma 90
_cell_formula_units_Z 4
_cell_length_a 49.8011(13)
_cell_length_b 25.1497(7)
_cell_length_c 12.1328(3)
_cell_measurement_reflns_used 70387
_cell_measurement_temperature 173(1)
_cell_measurement_theta_max 27.5
_cell_measurement_theta_min 3.0
_cell_volume 14932.5(7)
_diffrn_ambient_temperature 173
_diffrn_detector_area_resol_mean ?
_diffrn_measurement_device_type ?
_diffrn_measurement_method ?
_diffrn_radiation_monochromator graphite
_diffrn_radiation_source 'fine-focus sealed tube'
_diffrn_radiation_type MoK\a
_diffrn_radiation_wavelength 0.71073
_diffrn_reflns_av_R_equivalents 0.066
_diffrn_reflns_av_sigmaI/netI 0.333
_diffrn_reflns_limit_h_max 64
_diffrn_reflns_limit_h_min -64
_diffrn_reflns_limit_k_max 32
_diffrn_reflns_limit_k_min -32
_diffrn_reflns_limit_l_max 15
_diffrn_reflns_limit_l_min -15
_diffrn_reflns_number 70387
_diffrn_reflns_theta_max 27.5
_diffrn_reflns_theta_min 3.0
_diffrn_standards_decay_% 0
_diffrn_standards_interval_count ?
_diffrn_standards_interval_time ?
_diffrn_standards_number 0
_exptl_absorpt_coefficient_mu 1.561
_exptl_absorpt_correction_type none
_exptl_crystal_colour colourless
_exptl_crystal_density_diffrn 1.342
_exptl_crystal_density_meas ?
_exptl_crystal_density_method 'not measured'
_exptl_crystal_description block
_exptl_crystal_F_000 6120
_exptl_crystal_size_max 0.25
_exptl_crystal_size_mid 0.25
_exptl_crystal_size_min 0.23
_reflns_number_gt 4391
_reflns_number_total 17007
_reflns_threshold_expression I>3sigma(I)
_cod_depositor_comments
;
The following automatic conversions were performed:

'_exptl_crystal_density_meas' value 'not determined' was changed to
'?' - the value is perceived as not measured.

Automatic conversion script
Id: cif_fix_values 3008 2015-01-20 13:52:24Z robertas 

The following automatic conversions were performed:

'_symmetry_cell_setting' tag value 'monoclincic' was replaced with
'monoclinic' value as specified in the replacement file
'/home/robertas/cod-tools/perl-scripts/inputs/replacement_values.lst'.

Automatic conversion script
Id: cif_fix_values 3143 2015-03-26 13:38:13Z robertas 
;
_cod_original_sg_symbol_H-M 'C 2/c'
_cod_database_code 7050287

loop_
_symmetry_equiv_pos_as_xyz
'x, y, z'
'-x, y, -z+1/2'
'x+1/2, y+1/2, z'
'-x+1/2, y+1/2, -z+1/2'
'-x, -y, -z'
'x, -y, z-1/2'
'-x+1/2, -y+1/2, -z'
'x+1/2, -y+1/2, z-1/2'

loop_
_atom_site_label
_atom_site_fract_x
_atom_site_fract_y
_atom_site_fract_z
_atom_site_U_iso_or_equiv
_atom_site_occupancy
_atom_site_refinement_flags
_atom_site_adp_type
_atom_site_calc_flag
_atom_site_calc_attached_atom
Sn(1) 0.15502(2) 0.26860(3) -0.05161(6) 0.0404(3) 1.000 . Uani d ?
Sn(2) 0.14817(1) 0.22773(3) -0.31621(6) 0.0401(3) 1.000 . Uani d ?
Sn(3) 0.15199(2) 0.12737(3) -0.08124(7) 0.0444(3) 1.000 . Uani d ?
Sn(4) 0.14856(2) 0.36895(3) -0.28497(7) 0.0502(3) 1.000 . Uani d ?
Cl(1) 0.15886(5) 0.19423(11) 0.1064(2) 0.0479(10) 1.000 . Uani d ?
Cl(3) 0.14910(6) 0.08971(11) -0.2696(3) 0.0549(12) 1.000 . Uani d ?
Cl(2) 0.14450(5) 0.30437(12) -0.4696(2) 0.0541(11) 1.000 . Uani d ?
Cl(4) 0.15523(6) 0.40381(12) -0.0916(3) 0.0653(13) 1.000 . Uani d ?
Si(1) 0.21480(6) 0.3050(1) 0.1214(3) 0.0529(12) 1.000 . Uani d ?
Si(2) 0.19781(6) 0.1948(2) -0.4644(3) 0.0565(13) 1.000 . Uani d ?
Si(3) 0.19705(8) 0.0475(2) 0.0815(3) 0.066(2) 1.000 . Uani d ?
Si(4) 0.18742(8) 0.4496(1) -0.4069(3) 0.071(2) 1.000 . Uani d ?
O(2) 0.14671(11) 0.2947(3) -0.2222(5) 0.040(2) 1.000 . Uani d ?
O(1) 0.14874(11) 0.2015(3) -0.1470(5) 0.036(2) 1.000 . Uani d ?
C(1) 0.1977(2) 0.2845(4) -0.0207(8) 0.038(4) 1.000 . Uani d ?
C(2) 0.1897(2) 0.3302(4) 0.2048(8) 0.056(4) 1.000 . Uani d ?
C(3) 0.2347(2) 0.2478(4) 0.1926(9) 0.065(5) 1.000 . Uani d ?
C(4) 0.2390(3) 0.3593(5) 0.1040(10) 0.103(6) 1.000 . Uani d ?
C(5) 0.1891(2) 0.2093(4) -0.3204(8) 0.043(4) 1.000 . Uani d ?
C(6) 0.1677(2) 0.1667(5) -0.5617(10) 0.084(5) 1.000 . Uani d ?
C(7) 0.2260(2) 0.1441(4) -0.4467(10) 0.073(5) 1.000 . Uani d ?
C(8) 0.2098(2) 0.2571(5) -0.5181(9) 0.089(5) 1.000 . Uani d ?
C(9) 0.1930(2) 0.1039(4) -0.0179(9) 0.050(4) 1.000 . Uani d ?
C(10) 0.1804(4) 0.0598(6) 0.2020(12) 0.142(8) 1.000 . Uani d ?
C(11) 0.1795(3) -0.0131(6) 0.0104(12) 0.136(8) 1.000 . Uani d ?
C(12) 0.2343(3) 0.0333(7) 0.122(2) 0.181(9) 1.000 . Uani d ?
C(13) 0.1879(2) 0.3919(4) -0.3170(9) 0.050(4) 1.000 . Uani d ?
C(14) 0.1601(3) 0.4444(4) -0.5351(10) 0.090(6) 1.000 . Uani d ?
C(15) 0.1810(3) 0.5074(5) -0.3239(12) 0.118(7) 1.000 . Uani d ?
C(16) 0.2206(3) 0.4569(7) -0.4556(12) 0.147(8) 1.000 . Uani d ?
C(17) 0.1187(2) 0.2951(4) -0.0031(8) 0.042(4) 1.000 . Uani d ?
C(18) 0.0951(2) 0.2577(4) -0.0365(8) 0.053(4) 1.000 . Uani d ?
C(19) 0.0679(2) 0.2806(4) -0.0278(9) 0.048(4) 1.000 . Uani d ?
C(20) 0.0442(2) 0.2432(4) -0.0582(9) 0.052(4) 1.000 . Uani d ?
C(21) 0.0167(2) 0.2697(5) -0.0587(9) 0.067(5) 1.000 . Uani d ?
C(22) 0.1092(2) 0.2018(4) -0.3928(8) 0.039(4) 1.000 . Uani d ?
C(23) 0.0868(2) 0.2413(4) -0.3914(8) 0.053(4) 1.000 . Uani d ?
C(24) 0.0582(2) 0.2172(4) -0.4170(9) 0.054(4) 1.000 . Uani d ?
C(25) 0.0348(2) 0.2563(5) -0.4153(9) 0.065(5) 1.000 . Uani d ?
C(26) 0.0068(2) 0.2290(4) -0.4294(9) 0.064(4) 1.000 . Uani d ?
C(27) 0.1135(2) 0.1004(4) -0.0466(10) 0.050(5) 1.000 . Uani d ?
C(28) 0.0908(2) 0.1057(5) -0.1446(11) 0.067(5) 1.000 . Uani d ?
C(29) 0.0627(2) 0.0891(4) -0.1186(10) 0.059(5) 1.000 . Uani d ?
C(30) 0.0399(3) 0.0897(4) -0.2209(11) 0.078(6) 1.000 . Uani d ?
C(31) 0.0110(2) 0.0812(4) -0.1948(10) 0.067(5) 1.000 . Uani d ?
C(32) 0.1083(2) 0.3987(5) -0.3483(10) 0.068(5) 1.000 . Uani d ?
C(33) 0.0886(3) 0.3938(5) -0.2688(11) 0.078(5) 1.000 . Uani d ?
C(34) 0.0587(3) 0.4089(4) -0.3180(11) 0.077(5) 1.000 . Uani d ?
C(35) 0.0387(3) 0.4056(5) -0.2407(12) 0.094(6) 1.000 . Uani d ?
C(36) 0.0101(2) 0.4137(5) -0.2903(12) 0.087(6) 1.000 . Uani d ?
C(37) -0.0537(4) 0.0648(6) 0.106(2) 0.266(11) 1.000 G Uiso d ?
C(38) -0.0776(5) 0.0668(8) 0.025(2) 0.266(8) 1.000 G Uiso d ?
C(39) -0.1029(4) 0.0583(8) 0.056(2) 0.266 1.000 G Uiso d ?
C(40) -0.1043(5) 0.0477(7) 0.167(3) 0.266 1.000 G Uiso d ?
C(41) -0.0804(6) 0.0456(8) 0.248(2) 0.266 1.000 G Uiso d ?
C(42) -0.0551(5) 0.0542(7) 0.217(2) 0.266(12) 1.000 G Uiso d ?
C(43) -0.0258(5) 0.0742(10) 0.072(3) 0.266 1.000 G Uiso d ?
C(44) 0.0480(3) 0.2350(6) 0.2649(11) 0.217(10) 1.000 G Uiso d ?
C(45) 0.0575(4) 0.2865(6) 0.2906(13) 0.217 1.000 G Uiso d ?
C(46) 0.0852(4) 0.2979(7) 0.3009(13) 0.217 1.000 G Uiso d ?
C(47) 0.1035(3) 0.2578(10) 0.2855(13) 0.217 1.000 G Uiso d ?
C(48) 0.0940(4) 0.2063(9) 0.260(1) 0.217 1.000 G Uiso d ?
C(49) 0.0663(4) 0.1949(6) 0.2495(13) 0.217 1.000 G Uiso d ?
C(50) 0.0173(3) 0.2224(10) 0.254(2) 0.217 1.000 G Uiso d ?
C(51) 0.5810(5) 0.0610(9) 0.665(2) 0.141 0.500 SG Uiso d ?
C(52) 0.5867(5) 0.0509(10) 0.780(2) 0.141 0.500 SG Uiso d ?
C(53) 0.5656(7) 0.0507(11) 0.842(2) 0.141 0.500 SG Uiso d ?
C(54) 0.5389(6) 0.0607(10) 0.788(3) 0.141 0.500 SG Uiso d ?
C(55) 0.5331(5) 0.0709(11) 0.673(3) 0.141 0.500 SG Uiso d ?
C(56) 0.5542(6) 0.0711(11) 0.612(2) 0.141(8) 0.500 SG Uiso d ?
C(57) 0.6043(7) 0.061(1) 0.598(3) 0.141 0.500 SG Uiso d ?
H(1) 0.2065 0.2529 -0.0385 0.046 1.000 . Uiso c ?
H(2) 0.2006 0.3120 -0.0707 0.046 1.000 . Uiso c ?
H(3) 0.1965 0.3241 0.2823 0.067 1.000 . Uiso c ?
H(4) 0.1870 0.3672 0.1920 0.067 1.000 . Uiso c ?
H(5) 0.1728 0.3121 0.1829 0.067 1.000 . Uiso c ?
H(6) 0.2341 0.2485 0.2704 0.077 1.000 . Uiso c ?
H(7) 0.2271 0.2154 0.1609 0.077 1.000 . Uiso c ?
H(8) 0.2532 0.2504 0.1829 0.077 1.000 . Uiso c ?
H(9) 0.2462 0.3744 0.1752 0.124 1.000 . Uiso c ?
H(10) 0.2535 0.3453 0.0720 0.124 1.000 . Uiso c ?
H(11) 0.2297 0.3859 0.0560 0.124 1.000 . Uiso c ?
H(12) 0.2000 0.2387 -0.2893 0.052 1.000 . Uiso c ?
H(13) 0.1939 0.1788 -0.2748 0.052 1.000 . Uiso c ?
H(14) 0.1590 0.1941 -0.6093 0.101 1.000 . Uiso c ?
H(15) 0.1736 0.1395 -0.6060 0.101 1.000 . Uiso c ?
H(16) 0.1552 0.1523 -0.5195 0.101 1.000 . Uiso c ?
H(17) 0.2189 0.1109 -0.4755 0.087 1.000 . Uiso c ?
H(18) 0.2398 0.1554 -0.4862 0.087 1.000 . Uiso c ?
H(19) 0.2337 0.1405 -0.3693 0.087 1.000 . Uiso c ?
H(20) 0.2166 0.2800 -0.4571 0.107 1.000 . Uiso c ?
H(21) 0.2240 0.2495 -0.5586 0.107 1.000 . Uiso c ?
H(22) 0.1951 0.2739 -0.5664 0.107 1.000 . Uiso c ?
H(23) 0.2012 0.0942 -0.0798 0.060 1.000 . Uiso c ?
H(24) 0.2024 0.1336 0.0194 0.060 1.000 . Uiso c ?
H(25) 0.1902 0.0865 0.2483 0.171 1.000 . Uiso c ?
H(26) 0.1622 0.0713 0.1761 0.171 1.000 . Uiso c ?
H(27) 0.1803 0.0279 0.2439 0.171 1.000 . Uiso c ?
H(28) 0.1632 -0.0026 -0.0385 0.163 1.000 . Uiso c ?
H(29) 0.1913 -0.0303 -0.0316 0.163 1.000 . Uiso c ?
H(30) 0.1751 -0.0368 0.0654 0.163 1.000 . Uiso c ?
H(31) 0.2378 -0.0022 0.1012 0.218 1.000 . Uiso c ?
H(32) 0.2442 0.0573 0.0839 0.218 1.000 . Uiso c ?
H(33) 0.2399 0.0374 0.2004 0.218 1.000 . Uiso c ?
H(34) 0.1994 0.3995 -0.2472 0.060 1.000 . Uiso c ?
H(35) 0.1953 0.3628 -0.3517 0.060 1.000 . Uiso c ?
H(36) 0.1428 0.4522 -0.5160 0.108 1.000 . Uiso c ?
H(37) 0.1637 0.4690 -0.5899 0.108 1.000 . Uiso c ?
H(38) 0.1598 0.4094 -0.5645 0.108 1.000 . Uiso c ?
H(39) 0.1911 0.5039 -0.2496 0.141 1.000 . Uiso c ?
H(40) 0.1867 0.5388 -0.3569 0.141 1.000 . Uiso c ?
H(41) 0.1621 0.5096 -0.3221 0.141 1.000 . Uiso c ?
H(42) 0.2246 0.4250 -0.4915 0.176 1.000 . Uiso c ?
H(43) 0.2194 0.4856 -0.5071 0.176 1.000 . Uiso c ?
H(44) 0.2347 0.4638 -0.3931 0.176 1.000 . Uiso c ?
H(45) 0.1220 0.2990 0.0761 0.051 1.000 . Uiso c ?
H(46) 0.1139 0.3286 -0.0373 0.051 1.000 . Uiso c ?
H(47) 0.0946 0.2473 -0.1121 0.064 1.000 . Uiso c ?
H(48) 0.0981 0.2273 0.0107 0.064 1.000 . Uiso c ?
H(49) 0.0685 0.2919 0.0474 0.058 1.000 . Uiso c ?
H(50) 0.0647 0.3105 -0.0764 0.058 1.000 . Uiso c ?
H(51) 0.0444 0.2293 -0.1309 0.063 1.000 . Uiso c ?
H(52) 0.0464 0.2150 -0.0053 0.063 1.000 . Uiso c ?
H(53) 0.0175 0.2886 0.0097 0.080 1.000 . Uiso c ?
H(54) 0.0131 0.2939 -0.1198 0.080 1.000 . Uiso c ?
H(55) 0.1097 0.1935 -0.4688 0.047 1.000 . Uiso c ?
H(56) 0.1050 0.1707 -0.3550 0.047 1.000 . Uiso c ?
H(57) 0.0894 0.2571 -0.3191 0.064 1.000 . Uiso c ?
H(58) 0.0880 0.2679 -0.4459 0.064 1.000 . Uiso c ?
H(59) 0.0557 0.2015 -0.4894 0.065 1.000 . Uiso c ?
H(60) 0.0571 0.1904 -0.3627 0.065 1.000 . Uiso c ?
H(61) 0.0381 0.2747 -0.3457 0.078 1.000 . Uiso c ?
H(62) 0.0344 0.2810 -0.4748 0.078 1.000 . Uiso c ?
H(63) 0.0063 0.2074 -0.3655 0.077 1.000 . Uiso c ?
H(64) 0.0043 0.2074 -0.4946 0.077 1.000 . Uiso c ?
H(65) 0.1153 0.0641 -0.0254 0.060 1.000 . Uiso c ?
H(66) 0.1092 0.1209 0.0136 0.060 1.000 . Uiso c ?
H(67) 0.0897 0.1417 -0.1683 0.081 1.000 . Uiso c ?
H(68) 0.0947 0.0838 -0.2035 0.081 1.000 . Uiso c ?
H(69) 0.0642 0.0541 -0.0885 0.070 1.000 . Uiso c ?
H(70) 0.0580 0.1130 -0.0645 0.070 1.000 . Uiso c ?
H(71) 0.0402 0.1231 -0.2570 0.093 1.000 . Uiso c ?
H(72) 0.0433 0.0622 -0.2702 0.093 1.000 . Uiso c ?
H(73) 0.0105 0.0480 -0.1578 0.081 1.000 . Uiso c ?
H(74) 0.0071 0.1090 -0.1473 0.081 1.000 . Uiso c ?
H(75) 0.1098 0.4353 -0.3657 0.081 1.000 . Uiso c ?
H(76) 0.1011 0.3797 -0.4147 0.081 1.000 . Uiso c ?
H(77) 0.0889 0.3579 -0.2443 0.093 1.000 . Uiso c ?
H(78) 0.0948 0.4163 -0.2064 0.093 1.000 . Uiso c ?
H(79) 0.0586 0.4445 -0.3442 0.092 1.000 . Uiso c ?
H(80) 0.0525 0.3858 -0.3795 0.092 1.000 . Uiso c ?
H(81) 0.0403 0.3713 -0.2074 0.113 1.000 . Uiso c ?
H(82) 0.0436 0.4318 -0.1841 0.113 1.000 . Uiso c ?
H(83) 0.0086 0.4470 -0.3277 0.105 1.000 . Uiso c ?
H(84) 0.0048 0.3861 -0.3435 0.105 1.000 . Uiso c ?
H(85) -0.0389(6) 0.0528(11) 0.273(2) 0.266 1.000 G Uiso d ?
H(86) -0.0814(8) 0.0384(11) 0.324(2) 0.266 1.000 G Uiso d ?
H(87) -0.1215(5) 0.0419(9) 0.188(3) 0.266 1.000 G Uiso d ?
H(88) -0.1191(5) 0.0597(12) 0.001(3) 0.266 1.000 G Uiso d ?
H(89) -0.0766(7) 0.0741(11) -0.051(2) 0.266 1.000 G Uiso d ?
H(90) -0.0205 0.0432 0.0364 0.319 1.000 . Uiso c ?
H(91) -0.0271 0.1034 0.0214 0.319 1.000 . Uiso c ?
H(92) -0.0125 0.0819 0.1368 0.319 1.000 . Uiso c ?
H(93) 0.0450(5) 0.3139(7) 0.301(2) 0.217 1.000 G Uiso d ?
H(94) 0.0917(6) 0.3330(8) 0.318(2) 0.217 1.000 G Uiso d ?
H(95) 0.1224(3) 0.2656(13) 0.292(2) 0.217 1.000 G Uiso d ?
H(96) 0.1065(5) 0.1789(11) 0.249(2) 0.217 1.000 G Uiso d ?
H(97) 0.0598(5) 0.1598(6) 0.232(2) 0.217 1.000 G Uiso d ?
H(98) 0.0125 0.2223 0.3257 0.260 1.000 . Uiso c ?
H(99) 0.0069 0.2486 0.2081 0.260 1.000 . Uiso c ?
H(100) 0.0136 0.1884 0.2198 0.260 1.000 . Uiso c ?
H(101) 0.6050(6) 0.044(2) 0.817(3) 0.141 0.500 SG Uiso d ?
H(102) 0.5695(10) 0.044(2) 0.920(2) 0.141 0.500 SG Uiso d ?
H(103) 0.5245(8) 0.061(1) 0.830(4) 0.141 0.500 SG Uiso d ?
H(104) 0.5149(5) 0.078(2) 0.637(4) 0.141 0.500 SG Uiso d ?
H(105) 0.5503(7) 0.078(2) 0.533(2) 0.141 0.500 SG Uiso d ?
H(106) 0.6043 0.0284 0.5589 0.170 0.500 . Uiso c ?
H(107) 0.6016 0.0896 0.5453 0.170 0.500 . Uiso c ?
H(108) 0.6213 0.0657 0.6473 0.170 0.500 S Uiso d ?

loop_
_atom_type_symbol
_atom_type_oxidation_number
_atom_type_number_in_cell
_atom_type_scat_dispersion_real
_atom_type_scat_dispersion_imag
_atom_type_scat_source
C 0 856 0.002 0.002
;International Tables for Crystallography
(1992, Vol. C, Table 6.1.1.2)
;
H 0 1664 0.000 0.000
;International Tables for Crystallography
(1992, Vol. C, Table 6.1.1.2)
;
Cl 0 64 0.132 0.159
;International Tables for Crystallography
(1992, Vol. C, Tables 4.2.6.8 and 6.1.1.1)
;
O 0 32 0.008 0.006
;International Tables for Crystallography
(1992, Vol. C, Table 6.1.1.2)
;
Si 0 64 0.072 0.071
;International Tables for Crystallography
(1992, Vol. C, Tables 4.2.6.8 and 6.1.1.1)
;
Sn 0 64 -0.873 1.424
;International Tables for Crystallography
(1992, Vol. C, Tables 4.2.6.8 and 6.1.1.1)
;
